data_4320231
loop_
_publ_author_name
'Thomas S. Barnard'
'Mark R. Mason'

_publ_contact_author
;
     Professor Mark R. Mason
     Department of Chemistry
     University of Toledo
     Toledo, OH 43606, USA
;
_publ_contact_author_email mmason5@uoft02.utoledo.edu
_publ_contact_author_fax '(419) 530-4033'
_publ_contact_author_phone '(419) 530-1532'
_publ_section_title
;
 Hindered Axial-Equatorial Carbonyl Exchange in an Fe(CO)4(PR3) Complex of
 a Rigid Bicyclic Phosphine
;
_journal_name_full 'Inorganic Chemistry'
_journal_page_first 5001
_journal_page_last 5009
_journal_paper_doi 10.1021/ic001372b
_journal_volume 40
_journal_year 2001
_chemical_formula_moiety 'C13 H10 N3 P'
_chemical_formula_sum 'C13 H10 N3 P'
_chemical_formula_weight 239.21
_chemical_name_common phosphatri(pyrrolyl)methane
_chemical_name_systematic
; 
 P(C4H3N)3CH 
;
_space_group_IT_number 19
_symmetry_cell_setting orthorhombic
_symmetry_space_group_name_Hall 'P 2ac 2ab'
_symmetry_space_group_name_H-M 'P 21 21 21'
_atom_sites_solution_hydrogens difmap
_atom_sites_solution_primary direct
_atom_sites_solution_secondary difmap
_audit_creation_method SHELXL-97
_cell_angle_alpha 90.00
_cell_angle_beta 90.00
_cell_angle_gamma 90.00
_cell_formula_units_Z 4
_cell_length_a 7.9347(5)
_cell_length_b 7.9781(5)
_cell_length_c 17.9210(11)
_cell_measurement_reflns_used 5647
_cell_measurement_temperature 293(2)
_cell_measurement_theta_max 28.90
_cell_measurement_theta_min 3.80
_cell_volume 1134.47(12)
_computing_cell_refinement 'Siemens SAINT'
_computing_data_collection 'Siemens SMART'
_computing_data_reduction 'Siemens SAINT'
_computing_molecular_graphics 'Siemens SHELXTL'
_computing_publication_material 'Siemens SHELXTL and the Toledo cifomatic'
_computing_structure_refinement 'SHELXL-97 (Sheldrick, 1997)'
_computing_structure_solution 'SHELXS-97 (Sheldrick, 1990)'
_diffrn_ambient_temperature 293(2)
_diffrn_measured_fraction_theta_full 0.952
_diffrn_measured_fraction_theta_max 0.952
_diffrn_measurement_device_type 'Siemens CCD diffractometer'
_diffrn_measurement_method '\w scans'
_diffrn_radiation_monochromator graphite
_diffrn_radiation_source 'Sealed Tube'
_diffrn_radiation_type MoK\a
_diffrn_radiation_wavelength 0.71073
_diffrn_reflns_av_R_equivalents 0.0162
_diffrn_reflns_av_sigmaI/netI 0.0154
_diffrn_reflns_limit_h_max 11
_diffrn_reflns_limit_h_min -9
_diffrn_reflns_limit_k_max 11
_diffrn_reflns_limit_k_min -8
_diffrn_reflns_limit_l_max 23
_diffrn_reflns_limit_l_min -23
_diffrn_reflns_number 8037
_diffrn_reflns_theta_full 29.60
_diffrn_reflns_theta_max 29.60
_diffrn_reflns_theta_min 2.79
_diffrn_standards_interval_time 'before and after data collection'
_diffrn_standards_number '100 frames'
_exptl_absorpt_coefficient_mu 0.220
_exptl_absorpt_correction_T_max 0.991528
_exptl_absorpt_correction_T_min 0.821463
_exptl_absorpt_correction_type SADABS
_exptl_crystal_colour colorless
_exptl_crystal_density_diffrn 1.401
_exptl_crystal_density_meas ?
_exptl_crystal_density_method 'not measured'
_exptl_crystal_description block
_exptl_crystal_F_000 496
_exptl_crystal_size_max 0.4
_exptl_crystal_size_mid 0.4
_exptl_crystal_size_min 0.2
_refine_diff_density_max 0.169
_refine_diff_density_min -0.133
_refine_diff_density_rms 0.034
_refine_ls_abs_structure_details 'Flack H D (1983), Acta Cryst. A39, 876-881'
_refine_ls_abs_structure_Flack 0.92(8)
_refine_ls_extinction_method SHELXL
_refine_ls_goodness_of_fit_ref 1.040
_refine_ls_hydrogen_treatment mixed
_refine_ls_matrix_type full
_refine_ls_number_parameters 194
_refine_ls_number_reflns 2957
_refine_ls_number_restraints 0
_refine_ls_restrained_S_all 1.040
_refine_ls_R_factor_all 0.0339
_refine_ls_R_factor_gt 0.0307
_refine_ls_shift/su_max 0.000
_refine_ls_shift/su_mean 0.000
_refine_ls_structure_factor_coef Fsqd
_refine_ls_weighting_details 'calc w=1/[\s^2^(Fo^2^)+(0.0499P)^2^+0.1132P] where P=(Fo^2^+2Fc^2^)/3'
_refine_ls_weighting_scheme calc
_refine_ls_wR_factor_gt 0.0810
_refine_ls_wR_factor_ref 0.0831
_reflns_number_gt 2753
_reflns_number_total 2957
_reflns_threshold_expression >2sigma(I)
_cod_data_source_file ic001372b_1.cif
_cod_data_source_block 2
_cod_depositor_comments
;
The following automatic conversions were performed:

'_symmetry_cell_setting' value 'Orthorhombic' changed to
'orthorhombic' according to the built-in table from CIF Core
dictionary named 'cif_core.dic' version 2.4.1 from 2010-06-29.

Automatic conversion script
Id: cif_fix_values 1646 2011-03-28 12:23:43Z adriana 

The following automatic conversions were performed:

'_exptl_crystal_density_meas' value 'not measured' was changed to '?'
- the value is perceived as not measured.

Automatic conversion script
Id: cif_fix_values 3008 2015-01-20 13:52:24Z robertas 
;
_cod_database_code 4320231

loop_
_symmetry_equiv_pos_as_xyz
'x, y, z'
'-x+1/2, -y, z+1/2'
'-x, y+1/2, -z+1/2'
'x+1/2, -y+1/2, -z'

loop_
_atom_site_label
_atom_site_type_symbol
_atom_site_fract_x
_atom_site_fract_y
_atom_site_fract_z
_atom_site_U_iso_or_equiv
_atom_site_adp_type
_atom_site_occupancy
_atom_site_symmetry_multiplicity
_atom_site_calc_flag
_atom_site_refinement_flags
P1 P 0.35284(5) 0.30714(5) 0.03935(2) 0.03920(11) Uani 1.000000 1 d .
N1 N 0.20891(16) 0.20984(17) 0.09832(7) 0.0414(3) Uani 1.000000 1 d .
N2 N 0.43984(16) 0.42806(17) 0.10939(8) 0.0418(3) Uani 1.000000 1 d .
N3 N 0.21308(16) 0.46044(17) 0.01115(7) 0.0400(3) Uani 1.000000 1 d .
C1 C 0.1484(2) 0.49327(19) 0.14391(8) 0.0406(3) Uani 1.000000 1 d .
C10 C 0.11234(18) 0.3055(2) 0.14651(8) 0.0395(3) Uani 1.000000 1 d .
C11 C 0.0025(2) 0.2030(2) 0.18261(9) 0.0462(4) Uani 1.000000 1 d .
C12 C 0.0324(2) 0.0378(2) 0.15632(11) 0.0529(4) Uani 1.000000 1 d .
C13 C 0.1581(2) 0.0439(2) 0.10431(11) 0.0484(4) Uani 1.000000 1 d .
C20 C 0.3359(2) 0.51215(19) 0.15942(8) 0.0419(3) Uani 1.000000 1 d .
C21 C 0.4351(3) 0.5846(3) 0.21253(10) 0.0544(4) Uani 1.000000 1 d .
C22 C 0.6056(2) 0.5447(3) 0.19461(12) 0.0585(5) Uani 1.000000 1 d .
C23 C 0.6060(2) 0.4474(2) 0.13221(11) 0.0489(4) Uani 1.000000 1 d .
C30 C 0.11730(18) 0.54537(18) 0.06375(9) 0.0395(3) Uani 1.000000 1 d .
C31 C 0.0108(2) 0.6514(2) 0.02695(12) 0.0499(4) Uani 1.000000 1 d .
C32 C 0.0427(2) 0.6316(2) -0.05088(12) 0.0552(4) Uani 1.000000 1 d .
C33 C 0.1650(2) 0.5132(2) -0.05934(10) 0.0478(4) Uani 1.000000 1 d .
H1 H 0.082(2) 0.557(2) 0.1759(10) 0.041(5) Uiso 1.000000 1 d .
H11 H -0.081(3) 0.245(3) 0.2177(11) 0.056(6) Uiso 1.000000 1 d .
H12 H -0.023(3) -0.055(3) 0.1717(12) 0.062(6) Uiso 1.000000 1 d .
H13 H 0.204(3) -0.044(3) 0.0744(13) 0.075(7) Uiso 1.000000 1 d .
H21 H 0.385(3) 0.657(3) 0.2531(12) 0.068(6) Uiso 1.000000 1 d .
H22 H 0.700(3) 0.580(3) 0.2220(13) 0.066(6) Uiso 1.000000 1 d .
H23 H 0.700(3) 0.403(3) 0.1023(15) 0.083(8) Uiso 1.000000 1 d .
H31 H -0.068(3) 0.719(3) 0.0476(12) 0.068(6) Uiso 1.000000 1 d .
H32 H -0.006(3) 0.682(3) -0.0931(12) 0.062(6) Uiso 1.000000 1 d .
H33 H 0.215(3) 0.469(3) -0.0994(12) 0.051(5) Uiso 1.000000 1 d .

loop_
_atom_site_aniso_label
_atom_site_aniso_U_11
_atom_site_aniso_U_22
_atom_site_aniso_U_33
_atom_site_aniso_U_23
_atom_site_aniso_U_13
_atom_site_aniso_U_12
P1 0.03217(17) 0.04086(18) 0.04457(19) -0.00627(16) 0.00366(15) 0.00190(14)
N1 0.0377(6) 0.0367(6) 0.0497(7) -0.0014(5) 0.0039(5) -0.0012(5)
N2 0.0323(6) 0.0455(7) 0.0475(7) -0.0051(6) -0.0022(5) -0.0019(5)
N3 0.0357(6) 0.0463(7) 0.0379(6) 0.0001(5) 0.0007(5) 0.0032(5)
C1 0.0377(7) 0.0445(8) 0.0396(7) -0.0080(6) 0.0041(6) -0.0003(6)
C10 0.0353(7) 0.0453(7) 0.0379(6) 0.0000(6) 0.0014(5) -0.0007(6)
C11 0.0381(7) 0.0589(10) 0.0414(7) 0.0083(8) -0.0017(6) -0.0042(8)
C12 0.0454(9) 0.0505(9) 0.0627(10) 0.0173(8) -0.0120(8) -0.0097(7)
C13 0.0420(8) 0.0371(7) 0.0661(10) 0.0030(7) -0.0094(7) -0.0020(6)
C20 0.0429(8) 0.0415(7) 0.0412(7) -0.0048(6) 0.0007(6) -0.0036(6)
C21 0.0608(11) 0.0576(11) 0.0447(9) -0.0055(8) -0.0081(8) -0.0083(9)
C22 0.0511(10) 0.0639(11) 0.0604(10) 0.0037(9) -0.0210(8) -0.0108(9)
C23 0.0367(8) 0.0493(9) 0.0607(10) 0.0073(8) -0.0098(7) -0.0038(7)
C30 0.0337(7) 0.0361(7) 0.0486(8) -0.0042(6) 0.0029(6) 0.0002(6)
C31 0.0391(8) 0.0348(7) 0.0757(12) 0.0020(8) -0.0032(8) 0.0010(6)
C32 0.0468(9) 0.0522(9) 0.0665(11) 0.0207(8) -0.0108(8) -0.0091(7)
C33 0.0423(8) 0.0589(10) 0.0423(8) 0.0088(7) -0.0011(6) -0.0130(7)

loop_
_atom_type_symbol
_atom_type_description
_atom_type_scat_dispersion_real
_atom_type_scat_dispersion_imag
_atom_type_scat_source
C C 0.0033 0.0016 'International Tables Vol C Tables 4.2.6.8 and 6.1.1.4'
H H 0.0000 0.0000 'International Tables Vol C Tables 4.2.6.8 and 6.1.1.4'
N N 0.0061 0.0033 'International Tables Vol C Tables 4.2.6.8 and 6.1.1.4'
P P 0.1023 0.0942 'International Tables Vol C Tables 4.2.6.8 and 6.1.1.4'

loop_
_geom_angle_atom_site_label_1
_geom_angle_atom_site_label_2
_geom_angle_atom_site_label_3
_geom_angle
_geom_angle_site_symmetry_1
_geom_angle_site_symmetry_3
_geom_angle_publ_flag
N1 P1 N2 94.03(6) . . ?
N1 P1 N3 94.14(6) . . ?
N2 P1 N3 94.23(7) . . ?
P1 N1 C10 119.79(11) . . ?
P1 N1 C13 131.57(12) . . ?
C10 N1 C13 108.47(14) . . ?
P1 N2 C20 120.06(11) . . ?
P1 N2 C23 130.96(13) . . ?
C20 N2 C23 108.62(14) . . ?
P1 N3 C30 119.93(11) . . ?
P1 N3 C33 131.23(12) . . ?
C30 N3 C33 108.68(14) . . ?
C10 C1 C20 105.95(12) . . ?
C10 C1 C30 105.53(12) . . ?
C20 C1 C30 107.76(13) . . ?
N1 C10 C1 114.74(13) . . ?
N1 C10 C11 108.69(15) . . ?
C11 C10 C1 136.50(15) . . ?
C10 C11 C12 107.06(15) . . ?
C11 C12 C13 108.37(16) . . ?
N1 C13 C12 107.40(16) . . ?
N2 C20 C1 114.49(12) . . ?
N2 C20 C21 108.20(16) . . ?
C1 C20 C21 137.22(16) . . ?
C20 C21 C22 107.19(17) . . ?
C21 C22 C23 108.34(15) . . ?
N2 C23 C22 107.63(16) . . ?
N3 C30 C1 114.89(13) . . ?
N3 C30 C31 108.26(15) . . ?
C1 C30 C31 136.75(15) . . ?
C30 C31 C32 107.09(16) . . ?
C31 C32 C33 108.18(16) . . ?
N3 C33 C32 107.78(17) . . ?

loop_
_geom_bond_atom_site_label_1
_geom_bond_atom_site_label_2
_geom_bond_distance
_geom_bond_site_symmetry_2
_geom_bond_publ_flag
P1 N1 1.7388(14) . ?
P1 N2 1.7270(14) . ?
P1 N3 1.7266(13) . ?
N1 C10 1.3839(19) . ?
N1 C13 1.388(2) . ?
N2 C20 1.391(2) . ?
N2 C23 1.389(2) . ?
N3 C30 1.388(2) . ?
N3 C33 1.385(2) . ?
C1 C20 1.521(2) . ?
C1 C30 1.516(2) . ?
C10 C1 1.526(2) . ?
C10 C11 1.359(2) . ?
C11 C12 1.420(3) . ?
C12 C13 1.366(3) . ?
C20 C21 1.364(2) . ?
C21 C22 1.426(3) . ?
C22 C23 1.361(3) . ?
C30 C31 1.365(2) . ?
C31 C32 1.426(3) . ?
C32 C33 1.363(3) . ?
